data_4021901
loop_
_publ_author_name
'Nicolas Eghbali'
'D. Scott Bohle'
'David N. Harpp'

_publ_section_title
;
 Synthesis of New Cyclic Dialkoxy Disulfides
;
_journal_name_full 'Journal of Organic Chemistry'
_journal_page_first 6659
_journal_page_last 6661
_journal_paper_doi 10.1021/jo060944s
_journal_volume 71
_journal_year 2006
_chemical_formula_sum 'C6 H6 O3 S2'
_chemical_formula_weight 190.23
_chemical_name_systematic
; 
 ? 
;
_space_group_IT_number 2
_symmetry_cell_setting triclinic
_symmetry_space_group_name_Hall '-P 1'
_symmetry_space_group_name_H-M 'P -1'
_atom_sites_solution_hydrogens geom
_atom_sites_solution_primary direct
_atom_sites_solution_secondary difmap
_audit_creation_method SHELXL-97
_cell_angle_alpha 83.007(12)
_cell_angle_beta 85.592(13)
_cell_angle_gamma 78.525(12)
_cell_formula_units_Z 2
_cell_length_a 4.811(5)
_cell_length_b 7.525(8)
_cell_length_c 10.678(11)
_cell_measurement_reflns_used 1547
_cell_measurement_temperature 373(2)
_cell_measurement_theta_max 26.80
_cell_measurement_theta_min 3.55
_cell_volume 375.5(7)
_computing_cell_refinement 'Bruker SMART'
_computing_data_collection 'Bruker SMART'
_computing_data_reduction 'Bruker SAINT'
_computing_molecular_graphics 'Bruker SHELXTL'
_computing_publication_material 'Bruker SHELXTL'
_computing_structure_refinement 'SHELXL-97 (Sheldrick, 1997)'
_computing_structure_solution 'SHELXS-97 (Sheldrick, 1990)'
_diffrn_ambient_temperature 373(2)
_diffrn_measured_fraction_theta_full 0.852
_diffrn_measured_fraction_theta_max 0.852
_diffrn_measurement_device_type 'CCD area detector'
_diffrn_measurement_method 'phi and omega scans'
_diffrn_radiation_monochromator graphite
_diffrn_radiation_source 'fine-focus sealed tube'
_diffrn_radiation_type MoK\a
_diffrn_radiation_wavelength 0.71073
_diffrn_reflns_av_R_equivalents 0.0459
_diffrn_reflns_av_sigmaI/netI 0.0271
_diffrn_reflns_limit_h_max 5
_diffrn_reflns_limit_h_min -5
_diffrn_reflns_limit_k_max 9
_diffrn_reflns_limit_k_min -8
_diffrn_reflns_limit_l_max 12
_diffrn_reflns_limit_l_min -12
_diffrn_reflns_number 1848
_diffrn_reflns_theta_full 26.58
_diffrn_reflns_theta_max 26.58
_diffrn_reflns_theta_min 3.55
_exptl_absorpt_coefficient_mu 0.657
_exptl_absorpt_correction_type none
_exptl_crystal_colour colorless
_exptl_crystal_density_diffrn 1.683
_exptl_crystal_density_meas 0
_exptl_crystal_density_method 'not measured'
_exptl_crystal_description plate
_exptl_crystal_F_000 196
_exptl_crystal_size_max 0.60
_exptl_crystal_size_mid 0.40
_exptl_crystal_size_min 0.10
_refine_diff_density_max 0.375
_refine_diff_density_min -0.414
_refine_diff_density_rms 0.074
_refine_ls_extinction_method none
_refine_ls_goodness_of_fit_ref 0.961
_refine_ls_hydrogen_treatment mixed
_refine_ls_matrix_type full
_refine_ls_number_parameters 108
_refine_ls_number_reflns 1337
_refine_ls_number_restraints 0
_refine_ls_restrained_S_all 0.961
_refine_ls_R_factor_all 0.0348
_refine_ls_R_factor_gt 0.0333
_refine_ls_shift/su_max 0.491
_refine_ls_shift/su_mean 0.051
_refine_ls_structure_factor_coef Fsqd
_refine_ls_weighting_details 'calc w=1/[\s^2^(Fo^2^)+(0.1000P)^2^+0.0000P] where P=(Fo^2^+2Fc^2^)/3'
_refine_ls_weighting_scheme calc
_refine_ls_wR_factor_gt 0.1043
_refine_ls_wR_factor_ref 0.1066
_reflns_number_gt 1253
_reflns_number_total 1337
_reflns_threshold_expression >2sigma(I)
_cod_data_source_file jo060944ssi20060506_061207.cif
_cod_depositor_comments
;
The following automatic conversions were performed:
'_symmetry_cell_setting' value 'Triclinic' changed to 'triclinic'
according to '/home/saulius/struct/CIF-dictionaries/cif_core.dic'
dictionary named 'cif_core.dic' version 2.4.1 from 2010-06-29.

Automatic conversion script
Id: cif_fix_enum 1527 2010-12-29 10:47:43Z saulius 
;
_cod_database_code 4021901

loop_
_symmetry_equiv_pos_as_xyz
'x, y, z'
'-x, -y, -z'

loop_
_atom_site_label
_atom_site_type_symbol
_atom_site_fract_x
_atom_site_fract_y
_atom_site_fract_z
_atom_site_U_iso_or_equiv
_atom_site_adp_type
_atom_site_occupancy
_atom_site_symmetry_multiplicity
_atom_site_calc_flag
_atom_site_refinement_flags
S1 S 0.11555(9) 0.66335(6) 0.07321(4) 0.0201(2) Uani 0.91 1 d P
O1 O 0.3004(3) 0.82806(16) 0.05051(11) 0.0237(3) Uani 1 1 d .
C1 C 0.3519(4) 0.9184(2) 0.15811(16) 0.0208(4) Uani 1 1 d .
H1A H 0.3916 1.0378 0.1268 0.025 Uiso 1 1 calc R
H1B H 0.5201 0.8483 0.1978 0.025 Uiso 1 1 calc R
S2 S 0.31455(10) 0.46396(6) 0.19013(4) 0.0244(2) Uani 0.91 1 d P
O2 O 0.1647(3) 0.48733(15) 0.33573(11) 0.0253(3) Uani 1 1 d .
C2 C 0.2403(4) 0.6306(2) 0.39950(16) 0.0222(4) Uani 1 1 d .
H2A H 0.4389 0.6353 0.3792 0.027 Uiso 1 1 calc R
H2B H 0.2164 0.6007 0.4901 0.027 Uiso 1 1 calc R
C3 C 0.1136(3) 0.9414(2) 0.25586(15) 0.0177(4) Uani 1 1 d .
C4 C 0.0647(3) 0.8126(2) 0.36272(15) 0.0168(4) Uani 1 1 d .
C5 C -0.0983(4) 1.0862(2) 0.26387(15) 0.0212(4) Uani 1 1 d .
H5A H -0.1197 1.1911 0.2068 0.025 Uiso 1 1 calc R
C6 C -0.1738(4) 0.8912(2) 0.42577(15) 0.0195(4) Uani 1 1 d .
H6A H -0.2550 0.8379 0.4991 0.023 Uiso 1 1 calc R
O3 O -0.2785(2) 1.05965(16) 0.36671(11) 0.0230(3) Uani 1 1 d .
S2A S 0.0738(16) 0.5150(10) 0.2019(7) 0.0514(16) Uiso 0.09 1 d P
S1A S 0.3690(15) 0.6015(10) 0.0891(7) 0.0502(15) Uiso 0.09 1 d P

loop_
_atom_site_aniso_label
_atom_site_aniso_U_11
_atom_site_aniso_U_22
_atom_site_aniso_U_33
_atom_site_aniso_U_23
_atom_site_aniso_U_13
_atom_site_aniso_U_12
S1 0.0244(3) 0.0220(3) 0.0144(3) -0.0013(2) -0.00180(19) -0.0056(2)
O1 0.0308(7) 0.0253(6) 0.0150(6) 0.0005(5) 0.0031(5) -0.0084(5)
C1 0.0231(9) 0.0216(8) 0.0181(8) -0.0003(6) 0.0016(6) -0.0071(6)
S2 0.0326(4) 0.0170(3) 0.0202(3) -0.0010(2) 0.0029(2) 0.0015(2)
O2 0.0350(7) 0.0182(6) 0.0211(6) 0.0019(5) 0.0038(5) -0.0059(5)
C2 0.0268(9) 0.0212(9) 0.0170(8) 0.0030(7) -0.0029(6) -0.0031(7)
C3 0.0178(8) 0.0189(8) 0.0165(8) 0.0002(6) -0.0024(6) -0.0043(6)
C4 0.0188(8) 0.0195(8) 0.0126(8) -0.0007(6) -0.0024(6) -0.0051(6)
C5 0.0260(9) 0.0204(8) 0.0165(8) 0.0006(7) -0.0006(6) -0.0042(7)
C6 0.0222(8) 0.0213(8) 0.0151(8) 0.0001(6) -0.0015(6) -0.0052(7)
O3 0.0225(7) 0.0234(6) 0.0215(7) -0.0036(5) 0.0000(5) -0.0005(5)

loop_
_atom_type_symbol
_atom_type_description
_atom_type_scat_dispersion_real
_atom_type_scat_dispersion_imag
_atom_type_scat_source
C C 0.0033 0.0016 'International Tables Vol C Tables 4.2.6.8 and 6.1.1.4'
H H 0.0000 0.0000 'International Tables Vol C Tables 4.2.6.8 and 6.1.1.4'
O O 0.0106 0.0060 'International Tables Vol C Tables 4.2.6.8 and 6.1.1.4'
S S 0.1246 0.1234 'International Tables Vol C Tables 4.2.6.8 and 6.1.1.4'

loop_
_geom_angle_atom_site_label_1
_geom_angle_atom_site_label_2
_geom_angle_atom_site_label_3
_geom_angle
S1A S1 O1 69.5(3)
S1A S1 S2A 82.2(4)
O1 S1 S2A 130.4(3)
S1A S1 S2 47.1(3)
O1 S1 S2 108.66(8)
S2A S1 S2 35.5(3)
C1 O1 S1 119.61(10)
C1 O1 S1A 109.3(3)
S1 O1 S1A 43.5(2)
O1 C1 C3 114.84(14)
S2A S2 S1A 96.8(5)
S2A S2 O2 61.0(4)
S1A S2 O2 130.0(3)
S2A S2 S1 58.7(4)
S1A S2 S1 38.6(3)
O2 S2 S1 108.05(7)
C2 O2 S2A 123.7(3)
C2 O2 S2 115.88(10)
S2A O2 S2 41.8(3)
O2 C2 C4 112.42(15)
C5 C3 C4 105.67(15)
C5 C3 C1 127.42(15)
C4 C3 C1 126.90(15)
C6 C4 C3 106.36(15)
C6 C4 C2 125.93(15)
C3 C4 C2 127.70(15)
C3 C5 O3 111.25(14)
C4 C6 O3 110.39(15)
C5 O3 C6 106.32(13)
S2 S2A O2 77.2(4)
S2 S2A S1 85.8(4)
O2 S2A S1 135.6(5)
S2 S2A S1A 47.5(4)
O2 S2A S1A 109.5(5)
S1 S2A S1A 38.8(3)
S1 S1A S2 94.3(4)
S1 S1A O1 67.1(3)
S2 S1A O1 141.0(5)
S1 S1A S2A 59.0(4)
S2 S1A S2A 35.7(3)
O1 S1A S2A 113.1(5)

loop_
_geom_bond_atom_site_label_1
_geom_bond_atom_site_label_2
_geom_bond_distance
S1 S1A 1.232(7)
S1 O1 1.6488(17)
S1 S2A 1.688(7)
S1 S2 1.9704(14)
O1 C1 1.465(2)
O1 S1A 1.677(8)
C1 C3 1.488(3)
S2 S2A 1.147(8)
S2 S1A 1.448(7)
S2 O2 1.6769(19)
O2 C2 1.460(2)
O2 S2A 1.504(8)
C2 C4 1.484(2)
C3 C5 1.342(3)
C3 C4 1.441(2)
C4 C6 1.352(3)
C5 O3 1.366(2)
C6 O3 1.363(2)
S2A S1A 1.951(11)
